data_4319355
loop_
_publ_author_name
'Otto Knoesen'
'Philippus L. Wessels'
'Helmar G\"orls'
'Simon Lotz'

_publ_contact_author
;
                Lotz, Simon
                Department of Chemistry
                University of Pretoria
                0002 Pretoria
                South Africa
;
_publ_contact_author_email 'slotz@nsnper1.up.ac.za '
_publ_contact_author_fax 'Int + 27 - 12 3625297 '
_publ_contact_author_phone 'Int + 27 - 12 4202800 '
_publ_section_title
;
 Structures of a Tetradentate Ferrocenyl Ligand and Its Oxorhenium(V)
 Complex in Solution and in the Solid State
;
_journal_name_full 'Inorganic Chemistry'
_journal_page_first 1199
_journal_page_last 1205
_journal_paper_doi 10.1021/ic000746y
_journal_volume 40
_journal_year 2001
_chemical_formula_sum 'C48 H53 F6 Fe2 N2 O3 P2 Re'
_chemical_formula_weight 1179.76
_chemical_name_systematic
;
 ?
;
_space_group_IT_number 161
_symmetry_cell_setting hexagonal
_symmetry_space_group_name_Hall 'R 3 -2"c'
_symmetry_space_group_name_H-M 'R 3 c :H'
_atom_sites_solution_hydrogens geom
_atom_sites_solution_primary direct
_atom_sites_solution_secondary difmap
_audit_creation_method SHELXL-97
_cell_angle_alpha 90.00
_cell_angle_beta 90.00
_cell_angle_gamma 120.00
_cell_formula_units_Z 18
_cell_length_a 28.7628(3)
_cell_length_b 28.7628(3)
_cell_length_c 33.2935(7)
_cell_measurement_temperature 293(2)
_cell_volume 23853.5(6)
_computing_structure_refinement 'SHELXL-97 (Sheldrick, 1997)'
_diffrn_ambient_temperature 293(2)
_diffrn_measured_fraction_theta_full 0.992
_diffrn_measured_fraction_theta_max 0.992
_diffrn_radiation_monochromator graphite
_diffrn_radiation_source 'fine-focus sealed tube'
_diffrn_radiation_type MoK\a
_diffrn_radiation_wavelength 0.71073
_diffrn_reflns_av_R_equivalents 0.0365
_diffrn_reflns_av_sigmaI/netI 0.0440
_diffrn_reflns_limit_h_max 31
_diffrn_reflns_limit_h_min -22
_diffrn_reflns_limit_k_max 31
_diffrn_reflns_limit_k_min -31
_diffrn_reflns_limit_l_max 36
_diffrn_reflns_limit_l_min -29
_diffrn_reflns_number 20832
_diffrn_reflns_theta_full 23.25
_diffrn_reflns_theta_max 23.25
_diffrn_reflns_theta_min 3.19
_exptl_absorpt_coefficient_mu 2.938
_exptl_absorpt_correction_T_max 0.4533
_exptl_absorpt_correction_T_min 0.4262
_exptl_crystal_density_diffrn 1.478
_exptl_crystal_density_method 'not measured'
_exptl_crystal_F_000 10620
_exptl_crystal_size_max 0.35
_exptl_crystal_size_mid 0.35
_exptl_crystal_size_min 0.32
_refine_diff_density_max 1.600
_refine_diff_density_min -0.719
_refine_diff_density_rms 0.136
_refine_ls_abs_structure_details 'Flack H D (1983), Acta Cryst. A39, 876-881'
_refine_ls_abs_structure_Flack 0.427(8)
_refine_ls_extinction_coef 0.00016(2)
_refine_ls_extinction_expression Fc^*^=kFc[1+0.001xFc^2^\l^3^/sin(2\q)]^-1/4^
_refine_ls_extinction_method SHELXL
_refine_ls_goodness_of_fit_ref 1.002
_refine_ls_hydrogen_treatment mixed
_refine_ls_matrix_type full
_refine_ls_number_parameters 579
_refine_ls_number_reflns 6594
_refine_ls_number_restraints 1
_refine_ls_restrained_S_all 1.002
_refine_ls_R_factor_all 0.0375
_refine_ls_R_factor_gt 0.0350
_refine_ls_shift/su_max 0.009
_refine_ls_shift/su_mean 0.000
_refine_ls_structure_factor_coef Fsqd
_refine_ls_weighting_details 'calc w=1/[\s^2^(Fo^2^)+(0.0799P)^2^+0.0000P] where P=(Fo^2^+2Fc^2^)/3'
_refine_ls_weighting_scheme calc
_refine_ls_wR_factor_gt 0.0930
_refine_ls_wR_factor_ref 0.0955
_reflns_number_gt 6343
_reflns_number_total 6594
_reflns_threshold_expression >2sigma(I)
_cod_data_source_file ic000746y_2.cif
_cod_data_source_block fo649
_cod_depositor_comments
;
The following automatic conversions were performed:
data name '_publ_contact_autor' replaced with '_publ_contact_author'
as specified in the replacement file
'/home/antanas/src/cod-tools/trunk/data/replacement-values/replacement_tags.lst'.

Automatic conversion script
Id: cif_correct_tags 4998 2017-03-02 13:24:31Z antanas 
;
_cod_original_sg_symbol_H-M 'R 3 c'
_cod_database_code 4319355

loop_
_symmetry_equiv_pos_as_xyz
'x, y, z'
'-y, x-y, z'
'-x+y, -x, z'
'-y, -x, z+1/2'
'-x+y, y, z+1/2'
'x, x-y, z+1/2'
'x+2/3, y+1/3, z+1/3'
'-y+2/3, x-y+1/3, z+1/3'
'-x+y+2/3, -x+1/3, z+1/3'
'-y+2/3, -x+1/3, z+5/6'
'-x+y+2/3, y+1/3, z+5/6'
'x+2/3, x-y+1/3, z+5/6'
'x+1/3, y+2/3, z+2/3'
'-y+1/3, x-y+2/3, z+2/3'
'-x+y+1/3, -x+2/3, z+2/3'
'-y+1/3, -x+2/3, z+7/6'
'-x+y+1/3, y+2/3, z+7/6'
'x+1/3, x-y+2/3, z+7/6'

loop_
_atom_site_label
_atom_site_type_symbol
_atom_site_fract_x
_atom_site_fract_y
_atom_site_fract_z
_atom_site_U_iso_or_equiv
_atom_site_adp_type
_atom_site_occupancy
_atom_site_symmetry_multiplicity
_atom_site_calc_flag
_atom_site_refinement_flags
_atom_site_disorder_assembly
_atom_site_disorder_group
Re Re -0.263892(10) 0.645884(10) 1.166719(9) 0.03721(13) Uani 1 1 d . . .
Fe1 Fe -0.35663(5) 0.75568(5) 1.05479(4) 0.0553(3) Uani 1 1 d . . .
Fe2 Fe -0.33382(5) 0.47383(6) 1.02636(4) 0.0635(3) Uani 1 1 d . . .
P1 P -0.27182(7) 0.58114(7) 1.21884(6) 0.0393(4) Uani 1 1 d . . .
O1 O -0.2545(2) 0.6947(2) 1.20946(18) 0.0503(13) Uani 1 1 d . . .
O2 O -0.1869(2) 0.6769(2) 1.16543(17) 0.0454(12) Uani 1 1 d . . .
O3 O -0.33112(18) 0.6061(2) 1.15713(16) 0.0441(11) Uani 1 1 d . . .
N1 N -0.2529(3) 0.7117(3) 1.1282(2) 0.0460(14) Uani 1 1 d . . .
N2 N -0.2472(2) 0.6159(2) 1.10763(18) 0.0400(13) Uani 1 1 d . . .
C1 C -0.2163(3) 0.7147(3) 1.0949(3) 0.0491(18) Uani 1 1 d . . .
H1A H -0.1802 0.7283 1.1052 0.059 Uiso 1 1 calc R . .
H1B H -0.2149 0.7391 1.0742 0.059 Uiso 1 1 calc R . .
C2 C -0.2370(3) 0.6588(3) 1.0770(2) 0.0485(17) Uani 1 1 d . . .
H2A H -0.2701 0.6484 1.0627 0.058 Uiso 1 1 calc R . .
H2B H -0.2110 0.6605 1.0576 0.058 Uiso 1 1 calc R . .
C3 C -0.1966(3) 0.6137(3) 1.1144(2) 0.0472(17) Uani 1 1 d . . .
H3B H -0.1812 0.6123 1.0888 0.057 Uiso 1 1 calc R . .
H3C H -0.2048 0.5816 1.1295 0.057 Uiso 1 1 calc R . .
C4 C -0.1563(3) 0.6639(3) 1.1379(2) 0.0458(16) Uani 1 1 d . . .
H4A H -0.1373 0.6937 1.1191 0.055 Uiso 1 1 calc R . .
C5 C -0.1158(3) 0.6544(4) 1.1600(3) 0.063(2) Uani 1 1 d . . .
H5A H -0.0912 0.6863 1.1744 0.094 Uiso 1 1 calc R . .
H5B H -0.0963 0.6455 1.1410 0.094 Uiso 1 1 calc R . .
H5C H -0.1341 0.6253 1.1786 0.094 Uiso 1 1 calc R . .
C6 C -0.2254(3) 0.7591(3) 1.1559(3) 0.0503(17) Uani 1 1 d . . .
H6A H -0.1877 0.7702 1.1580 0.060 Uiso 1 1 calc R . .
H6B H -0.2283 0.7889 1.1451 0.060 Uiso 1 1 calc R . .
C7 C -0.2509(3) 0.7445(3) 1.1967(3) 0.0534(19) Uani 1 1 d . . .
H7A H -0.2872 0.7393 1.1949 0.064 Uiso 1 1 calc R . .
C8 C -0.2197(5) 0.7874(4) 1.2274(3) 0.079(3) Uani 1 1 d . . .
H8A H -0.2374 0.7765 1.2530 0.118 Uiso 1 1 calc R . .
H8B H -0.2178 0.8204 1.2193 0.118 Uiso 1 1 calc R . .
H8C H -0.1841 0.7927 1.2296 0.118 Uiso 1 1 calc R . .
C9 C -0.3057(3) 0.7050(3) 1.1124(3) 0.0468(17) Uani 1 1 d . . .
H9A H -0.3284 0.7018 1.1350 0.056 Uiso 1 1 calc R . .
H9B H -0.3241 0.6720 1.0970 0.056 Uiso 1 1 calc R . .
C10 C -0.2982(3) 0.7517(3) 1.0858(3) 0.0527(19) Uani 1 1 d . . .
C11 C -0.3011(4) 0.7952(3) 1.0983(3) 0.062(2) Uani 1 1 d . . .
H11A H -0.3089 0.8015 1.1258 0.075 Uiso 1 1 calc R . .
C12 C -0.2925(5) 0.8295(5) 1.0647(4) 0.088(3) Uani 1 1 d . . .
H12A H -0.2926 0.8636 1.0650 0.105 Uiso 1 1 calc R . .
C13 C -0.2819(5) 0.8069(5) 1.0321(5) 0.092(4) Uani 1 1 d . . .
H13A H -0.2742 0.8216 1.0048 0.111 Uiso 1 1 calc R . .
C14 C -0.2873(4) 0.7559(4) 1.0441(3) 0.070(3) Uani 1 1 d . . .
H14A H -0.2823 0.7308 1.0273 0.084 Uiso 1 1 calc R . .
C15 C -0.4306(5) 0.7257(9) 1.0787(4) 0.116(6) Uani 1 1 d . . .
H15 H -0.4396 0.7258 1.1070 0.140 Uiso 1 1 calc R . .
C16 C -0.4227(6) 0.7627(7) 1.0508(6) 0.113(6) Uani 1 1 d . . .
H16A H -0.4234 0.7958 1.0563 0.136 Uiso 1 1 calc R . .
C17 C -0.4134(5) 0.7491(5) 1.0154(4) 0.093(4) Uani 1 1 d . . .
H17A H -0.4068 0.7697 0.9906 0.111 Uiso 1 1 calc R . .
C18 C -0.4146(6) 0.7010(5) 1.0192(4) 0.093(3) Uani 1 1 d . . .
H18A H -0.4096 0.6809 0.9975 0.112 Uiso 1 1 calc R . .
C19 C -0.4258(5) 0.6853(6) 1.0582(5) 0.096(4) Uani 1 1 d . . .
H19A H -0.4307 0.6518 1.0697 0.115 Uiso 1 1 calc R . .
C20 C -0.2921(3) 0.5614(4) 1.0943(3) 0.0521(18) Uani 1 1 d . . .
H20A H -0.2977 0.5352 1.1149 0.062 Uiso 1 1 calc R . .
H20B H -0.3249 0.5629 1.0920 0.062 Uiso 1 1 calc R . .
C21 C -0.2815(3) 0.5430(3) 1.0554(3) 0.056(2) Uani 1 1 d . . .
C22 C -0.2936(4) 0.5541(4) 1.0150(3) 0.067(2) Uani 1 1 d . . .
H22A H -0.3097 0.5761 1.0081 0.081 Uiso 1 1 calc R . .
C23 C -0.2782(5) 0.5276(5) 0.9882(3) 0.090(4) Uani 1 1 d . . .
H23A H -0.2823 0.5274 0.9590 0.108 Uiso 1 1 calc R . .
C24 C -0.2578(5) 0.4991(5) 1.0092(4) 0.093(4) Uani 1 1 d . . .
H24A H -0.2444 0.4769 0.9972 0.111 Uiso 1 1 calc R . .
C25 C -0.2606(3) 0.5080(4) 1.0515(3) 0.071(3) Uani 1 1 d . . .
H25A H -0.2494 0.4932 1.0735 0.085 Uiso 1 1 calc R . .
C26 C -0.4137(5) 0.4472(5) 1.0241(6) 0.111(5) Uani 1 1 d . . .
H26A H -0.4299 0.4700 1.0214 0.133 Uiso 1 1 calc R . .
C27 C -0.4001(4) 0.4301(5) 1.0637(4) 0.091(3) Uani 1 1 d . . .
H27A H -0.4055 0.4395 1.0909 0.110 Uiso 1 1 calc R . .
C28 C -0.3794(6) 0.4004(5) 1.0536(6) 0.105(5) Uani 1 1 d . . .
H28A H -0.3655 0.3843 1.0726 0.126 Uiso 1 1 calc R . .
C29 C -0.3781(7) 0.3960(6) 1.0088(7) 0.123(6) Uani 1 1 d . . .
H29A H -0.3653 0.3754 0.9935 0.147 Uiso 1 1 calc R . .
C30 C -0.4007(6) 0.4251(6) 0.9931(5) 0.113(5) Uani 1 1 d . . .
H30A H -0.4056 0.4295 0.9645 0.136 Uiso 1 1 calc R . .
C31 C -0.2845(3) 0.5167(3) 1.1987(2) 0.0480(17) Uani 1 1 d . . .
C32 C -0.2427(4) 0.5077(3) 1.1897(3) 0.061(2) Uani 1 1 d . . .
H32A H -0.2084 0.5324 1.1986 0.074 Uiso 1 1 calc R . .
C33 C -0.2495(6) 0.4642(5) 1.1683(4) 0.094(4) Uani 1 1 d . . .
H33A H -0.2203 0.4600 1.1620 0.113 Uiso 1 1 calc R . .
C34 C -0.2998(7) 0.4271(5) 1.1565(5) 0.114(5) Uani 1 1 d . . .
H34A H -0.3055 0.3962 1.1433 0.137 Uiso 1 1 calc R . .
C35 C -0.3432(6) 0.4352(4) 1.1640(5) 0.103(4) Uani 1 1 d . . .
H35A H -0.3771 0.4109 1.1541 0.124 Uiso 1 1 calc R . .
C36 C -0.3356(4) 0.4799(3) 1.1863(3) 0.066(2) Uani 1 1 d . . .
H36A H -0.3645 0.4845 1.1926 0.079 Uiso 1 1 calc R . .
C37 C -0.2148(3) 0.6022(3) 1.2517(2) 0.0455(16) Uani 1 1 d . . .
C38 C -0.1747(3) 0.6563(3) 1.2551(3) 0.0521(18) Uani 1 1 d . . .
H38A H -0.1769 0.6822 1.2397 0.062 Uiso 1 1 calc R . .
C39 C -0.1327(4) 0.6711(4) 1.2807(3) 0.061(2) Uani 1 1 d . . .
H39A H -0.1070 0.7073 1.2827 0.073 Uiso 1 1 calc R . .
C40 C -0.1269(4) 0.6354(4) 1.3034(3) 0.066(2) Uani 1 1 d . . .
H40A H -0.0974 0.6468 1.3203 0.079 Uiso 1 1 calc R . .
C41 C -0.1663(3) 0.5808(4) 1.3013(3) 0.0545(19) Uani 1 1 d . . .
H41A H -0.1629 0.5558 1.3168 0.065 Uiso 1 1 calc R . .
C42 C -0.2096(3) 0.5644(3) 1.2762(2) 0.0530(19) Uani 1 1 d . . .
H42A H -0.2358 0.5283 1.2752 0.064 Uiso 1 1 calc R . .
C43 C -0.3293(3) 0.5638(3) 1.2524(3) 0.0529(19) Uani 1 1 d . . .
C44 C -0.3535(4) 0.5951(4) 1.2530(3) 0.058(2) Uani 1 1 d . . .
H44A H -0.3407 0.6250 1.2365 0.070 Uiso 1 1 calc R . .
C45 C -0.3973(4) 0.5816(5) 1.2784(4) 0.077(3) Uani 1 1 d . . .
H45A H -0.4142 0.6019 1.2785 0.093 Uiso 1 1 calc R . .
C46 C -0.4145(4) 0.5381(6) 1.3031(3) 0.084(3) Uani 1 1 d . . .
H46A H -0.4430 0.5295 1.3205 0.101 Uiso 1 1 calc R . .
C47 C -0.3906(4) 0.5059(5) 1.3030(3) 0.082(3) Uani 1 1 d . . .
H47A H -0.4035 0.4759 1.3195 0.099 Uiso 1 1 calc R . .
C48 C -0.3481(4) 0.5195(4) 1.2784(3) 0.066(3) Uani 1 1 d . . .
H48A H -0.3312 0.4991 1.2787 0.079 Uiso 1 1 calc R . .
P2 P -0.05236(8) 0.74798(7) 1.04665(6) 0.0438(4) Uani 1 1 d . . .
F1 F -0.1066(4) 0.6988(5) 1.0370(5) 0.181(5) Uani 1 1 d . . .
F2 F 0.0097(4) 0.7992(4) 1.0576(4) 0.158(4) Uani 1 1 d . . .
F3 F -0.0782(6) 0.7704(4) 1.0783(4) 0.202(7) Uani 1 1 d . . .
F4 F -0.0515(5) 0.7843(7) 1.0117(4) 0.187(6) Uani 1 1 d . . .
F5 F -0.0223(5) 0.7286(4) 1.0176(4) 0.166(5) Uani 1 1 d . . .
F6 F -0.0512(6) 0.7123(7) 1.0820(5) 0.219(8) Uani 1 1 d . . .

loop_
_atom_site_aniso_label
_atom_site_aniso_U_11
_atom_site_aniso_U_22
_atom_site_aniso_U_33
_atom_site_aniso_U_23
_atom_site_aniso_U_13
_atom_site_aniso_U_12
Re 0.03573(18) 0.03683(18) 0.04215(18) 0.00546(11) 0.00518(11) 0.02045(13)
Fe1 0.0716(8) 0.0611(7) 0.0504(7) 0.0083(5) 0.0019(6) 0.0461(7)
Fe2 0.0566(7) 0.0637(8) 0.0681(8) -0.0153(6) -0.0139(6) 0.0287(6)
P1 0.0369(9) 0.0389(9) 0.0413(10) 0.0063(7) 0.0031(7) 0.0184(7)
O1 0.058(3) 0.042(3) 0.060(4) 0.001(2) 0.006(2) 0.031(3)
O2 0.040(3) 0.040(3) 0.055(3) 0.003(2) 0.008(2) 0.019(2)
O3 0.031(2) 0.049(3) 0.052(3) 0.006(2) -0.003(2) 0.020(2)
N1 0.048(3) 0.048(3) 0.048(4) 0.004(3) 0.003(3) 0.029(3)
N2 0.040(3) 0.043(3) 0.038(3) 0.000(2) -0.003(2) 0.021(3)
C1 0.047(4) 0.049(4) 0.058(5) 0.024(4) 0.019(3) 0.030(4)
C2 0.056(5) 0.055(4) 0.041(4) 0.014(3) 0.007(3) 0.033(4)
C3 0.047(4) 0.050(4) 0.050(4) -0.003(3) -0.002(3) 0.029(3)
C4 0.036(4) 0.045(4) 0.053(4) 0.000(3) 0.007(3) 0.018(3)
C5 0.042(4) 0.067(5) 0.085(7) -0.003(5) 0.000(4) 0.031(4)
C6 0.048(4) 0.042(4) 0.062(5) 0.006(3) 0.001(3) 0.023(3)
C7 0.052(4) 0.044(4) 0.069(5) -0.005(4) -0.005(4) 0.028(4)
C8 0.109(8) 0.064(6) 0.067(7) -0.006(5) 0.016(6) 0.046(6)
C9 0.042(4) 0.051(4) 0.056(5) 0.012(3) 0.009(3) 0.029(3)
C10 0.052(4) 0.054(5) 0.059(5) 0.011(4) 0.008(4) 0.031(4)
C11 0.063(5) 0.051(5) 0.081(6) 0.000(4) -0.017(4) 0.035(4)
C12 0.096(8) 0.069(6) 0.107(10) 0.013(6) -0.014(7) 0.048(6)
C13 0.096(8) 0.089(8) 0.095(9) 0.049(7) 0.018(7) 0.048(7)
C14 0.093(7) 0.088(7) 0.060(6) 0.025(5) 0.013(5) 0.069(6)
C15 0.060(7) 0.206(18) 0.069(8) 0.002(10) -0.011(6) 0.055(9)
C16 0.109(10) 0.121(12) 0.146(16) -0.061(11) -0.068(10) 0.086(10)
C17 0.081(7) 0.089(8) 0.085(9) 0.027(7) -0.027(6) 0.026(6)
C18 0.096(8) 0.096(9) 0.080(8) -0.001(6) -0.013(6) 0.042(7)
C19 0.078(8) 0.090(8) 0.102(10) 0.037(7) 0.010(7) 0.028(7)
C20 0.035(4) 0.056(5) 0.057(5) 0.008(4) 0.006(3) 0.018(4)
C21 0.048(4) 0.048(4) 0.060(5) -0.006(4) 0.000(4) 0.015(4)
C22 0.062(5) 0.076(6) 0.056(6) -0.005(4) -0.002(4) 0.028(5)
C23 0.089(7) 0.099(8) 0.046(5) -0.010(5) 0.007(5) 0.019(7)
C24 0.069(6) 0.101(8) 0.104(9) -0.040(7) -0.002(6) 0.039(6)
C25 0.047(5) 0.081(6) 0.082(7) -0.023(5) -0.007(4) 0.031(5)
C26 0.063(7) 0.073(7) 0.183(17) -0.006(9) -0.026(8) 0.023(6)
C27 0.063(6) 0.097(8) 0.104(9) -0.015(7) -0.008(6) 0.033(6)
C28 0.099(9) 0.059(6) 0.140(14) 0.005(7) -0.030(9) 0.027(6)
C29 0.113(11) 0.069(8) 0.170(18) -0.028(9) -0.041(11) 0.033(8)
C30 0.098(9) 0.090(9) 0.106(11) -0.027(8) -0.056(9) 0.013(8)
C31 0.061(5) 0.038(4) 0.047(4) 0.008(3) 0.000(3) 0.026(4)
C32 0.079(6) 0.045(4) 0.067(5) 0.003(4) 0.001(4) 0.037(4)
C33 0.126(11) 0.063(7) 0.105(10) 0.002(6) 0.009(8) 0.056(7)
C34 0.162(15) 0.061(7) 0.122(12) -0.025(7) -0.015(10) 0.059(9)
C35 0.111(10) 0.051(6) 0.126(11) -0.015(6) -0.036(8) 0.024(6)
C36 0.072(6) 0.039(4) 0.073(6) 0.013(4) 0.008(5) 0.018(4)
C37 0.044(4) 0.054(4) 0.045(4) 0.010(3) 0.008(3) 0.029(4)
C38 0.053(5) 0.045(4) 0.055(5) 0.003(3) -0.003(4) 0.022(4)
C39 0.048(5) 0.067(5) 0.063(6) -0.016(4) -0.008(4) 0.025(4)
C40 0.049(5) 0.092(7) 0.065(6) -0.017(5) -0.008(4) 0.042(5)
C41 0.051(5) 0.074(6) 0.051(5) 0.004(4) 0.000(4) 0.041(4)
C42 0.060(5) 0.056(5) 0.043(4) 0.009(3) 0.000(4) 0.029(4)
C43 0.041(4) 0.068(5) 0.046(4) 0.012(4) 0.006(3) 0.024(4)
C44 0.058(5) 0.063(5) 0.056(5) 0.011(4) 0.019(4) 0.033(4)
C45 0.067(6) 0.091(8) 0.078(9) -0.005(6) 0.016(5) 0.043(6)
C46 0.058(6) 0.118(10) 0.056(6) 0.006(6) 0.015(4) 0.030(6)
C47 0.052(5) 0.093(8) 0.061(6) 0.026(6) 0.011(4) 0.005(5)
C48 0.056(5) 0.077(6) 0.062(6) 0.027(4) 0.010(4) 0.031(5)
P2 0.0463(10) 0.0417(9) 0.0419(10) 0.0087(7) 0.0238(8) 0.0209(8)
F1 0.107(7) 0.150(9) 0.210(14) -0.035(9) 0.003(8) 0.006(6)
F2 0.109(7) 0.142(8) 0.132(9) -0.018(6) 0.001(6) -0.006(6)
F3 0.263(14) 0.123(7) 0.215(13) 0.013(7) 0.163(12) 0.092(8)
F4 0.156(9) 0.303(17) 0.133(9) 0.095(10) 0.033(7) 0.138(11)
F5 0.184(9) 0.102(6) 0.202(11) 0.000(6) 0.130(9) 0.064(6)
F6 0.224(13) 0.274(16) 0.212(15) 0.190(14) 0.107(12) 0.165(13)

loop_
_atom_type_symbol
_atom_type_description
_atom_type_scat_dispersion_real
_atom_type_scat_dispersion_imag
_atom_type_scat_source
C C 0.0033 0.0016 'International Tables Vol C Tables 4.2.6.8 and 6.1.1.4'
H H 0.0000 0.0000 'International Tables Vol C Tables 4.2.6.8 and 6.1.1.4'
N N 0.0061 0.0033 'International Tables Vol C Tables 4.2.6.8 and 6.1.1.4'
O O 0.0106 0.0060 'International Tables Vol C Tables 4.2.6.8 and 6.1.1.4'
Fe Fe 0.3463 0.8444 'International Tables Vol C Tables 4.2.6.8 and 6.1.1.4'
Re Re -1.0185 7.2310 'International Tables Vol C Tables 4.2.6.8 and 6.1.1.4'
P P 0.1023 0.0942 'International Tables Vol C Tables 4.2.6.8 and 6.1.1.4'
F F 0.0171 0.0103 'International Tables Vol C Tables 4.2.6.8 and 6.1.1.4'

loop_
_geom_angle_atom_site_label_1
_geom_angle_atom_site_label_2
_geom_angle_atom_site_label_3
_geom_angle
_geom_angle_site_symmetry_1
_geom_angle_site_symmetry_3
_geom_angle_publ_flag
O3 Re O1 109.0(2) . . ?
O3 Re O2 162.7(2) . . ?
O1 Re O2 88.3(2) . . ?
O3 Re N1 95.5(2) . . ?
O1 Re N1 83.9(2) . . ?
O2 Re N1 87.2(2) . . ?
O3 Re N2 88.1(2) . . ?
O1 Re N2 158.6(2) . . ?
O2 Re N2 75.3(2) . . ?
N1 Re N2 81.6(2) . . ?
O3 Re P1 88.80(17) . . ?
O1 Re P1 87.57(17) . . ?
O2 Re P1 90.93(16) . . ?
N1 Re P1 171.33(18) . . ?
N2 Re P1 106.09(16) . . ?
C19 Fe1 C18 39.5(6) . . ?
C19 Fe1 C16 66.2(6) . . ?
C18 Fe1 C16 65.5(6) . . ?
C19 Fe1 C15 41.0(7) . . ?
C18 Fe1 C15 67.2(7) . . ?
C16 Fe1 C15 39.0(7) . . ?
C19 Fe1 C14 119.4(6) . . ?
C18 Fe1 C14 109.3(6) . . ?
C16 Fe1 C14 165.2(7) . . ?
C15 Fe1 C14 153.9(7) . . ?
C19 Fe1 C12 166.1(7) . . ?
C18 Fe1 C12 151.7(6) . . ?
C16 Fe1 C12 108.4(6) . . ?
C15 Fe1 C12 126.7(7) . . ?
C14 Fe1 C12 69.3(5) . . ?
C19 Fe1 C10 110.2(5) . . ?
C18 Fe1 C10 130.1(5) . . ?
C16 Fe1 C10 153.0(6) . . ?
C15 Fe1 C10 120.2(5) . . ?
C14 Fe1 C10 40.9(4) . . ?
C12 Fe1 C10 68.3(4) . . ?
C19 Fe1 C17 66.2(5) . . ?
C18 Fe1 C17 39.8(5) . . ?
C16 Fe1 C17 37.8(6) . . ?
C15 Fe1 C17 65.6(6) . . ?
C14 Fe1 C17 129.3(6) . . ?
C12 Fe1 C17 118.1(5) . . ?
C10 Fe1 C17 167.8(6) . . ?
C19 Fe1 C11 128.9(5) . . ?
C18 Fe1 C11 166.2(5) . . ?
C16 Fe1 C11 120.6(5) . . ?
C15 Fe1 C11 109.0(5) . . ?
C14 Fe1 C11 68.0(4) . . ?
C12 Fe1 C11 41.3(5) . . ?
C10 Fe1 C11 39.2(4) . . ?
C17 Fe1 C11 152.2(5) . . ?
C19 Fe1 C13 154.0(7) . . ?
C18 Fe1 C13 120.4(6) . . ?
C16 Fe1 C13 127.4(7) . . ?
C15 Fe1 C13 163.1(8) . . ?
C14 Fe1 C13 41.7(4) . . ?
C12 Fe1 C13 39.5(6) . . ?
C10 Fe1 C13 68.1(4) . . ?
C17 Fe1 C13 109.6(5) . . ?
C11 Fe1 C13 67.2(6) . . ?
C25 Fe2 C24 42.1(5) . . ?
C25 Fe2 C23 69.6(5) . . ?
C24 Fe2 C23 40.8(6) . . ?
C25 Fe2 C29 125.9(6) . . ?
C24 Fe2 C29 106.6(7) . . ?
C23 Fe2 C29 118.8(7) . . ?
C25 Fe2 C26 155.9(7) . . ?
C24 Fe2 C26 161.3(7) . . ?
C23 Fe2 C26 125.4(7) . . ?
C29 Fe2 C26 66.8(7) . . ?
C25 Fe2 C22 70.1(5) . . ?
C24 Fe2 C22 68.8(5) . . ?
C23 Fe2 C22 39.8(5) . . ?
C29 Fe2 C22 152.1(7) . . ?
C26 Fe2 C22 108.3(5) . . ?
C25 Fe2 C21 40.8(4) . . ?
C24 Fe2 C21 69.1(4) . . ?
C23 Fe2 C21 68.6(4) . . ?
C29 Fe2 C21 164.1(6) . . ?
C26 Fe2 C21 122.0(6) . . ?
C22 Fe2 C21 42.1(4) . . ?
C25 Fe2 C30 163.1(6) . . ?
C24 Fe2 C30 124.9(7) . . ?
C23 Fe2 C30 107.2(6) . . ?
C29 Fe2 C30 39.9(7) . . ?
C26 Fe2 C30 39.0(7) . . ?
C22 Fe2 C30 118.8(6) . . ?
C21 Fe2 C30 155.0(6) . . ?
C25 Fe2 C28 107.1(5) . . ?
C24 Fe2 C28 121.0(6) . . ?
C23 Fe2 C28 156.3(6) . . ?
C29 Fe2 C28 43.0(7) . . ?
C26 Fe2 C28 67.0(6) . . ?
C22 Fe2 C28 162.9(6) . . ?
C21 Fe2 C28 125.0(5) . . ?
C30 Fe2 C28 68.7(6) . . ?
C25 Fe2 C27 117.7(5) . . ?
C24 Fe2 C27 152.5(6) . . ?
C23 Fe2 C27 165.7(6) . . ?
C29 Fe2 C27 68.1(7) . . ?
C26 Fe2 C27 43.5(6) . . ?
C22 Fe2 C27 128.6(5) . . ?
C21 Fe2 C27 108.2(4) . . ?
C30 Fe2 C27 69.4(6) . . ?
C28 Fe2 C27 36.7(6) . . ?
C37 P1 C31 104.5(4) . . ?
C37 P1 C43 105.4(4) . . ?
C31 P1 C43 104.5(4) . . ?
C37 P1 Re 116.5(3) . . ?
C31 P1 Re 113.7(3) . . ?
C43 P1 Re 111.2(3) . . ?
C7 O1 Re 114.9(5) . . ?
C4 O2 Re 127.0(5) . . ?
C1 N1 C6 111.6(6) . . ?
C1 N1 C9 112.3(6) . . ?
C6 N1 C9 111.4(6) . . ?
C1 N1 Re 106.1(4) . . ?
C6 N1 Re 102.1(5) . . ?
C9 N1 Re 113.0(5) . . ?
C3 N2 C2 109.8(6) . . ?
C3 N2 C20 110.0(6) . . ?
C2 N2 C20 111.4(6) . . ?
C3 N2 Re 106.0(4) . . ?
C2 N2 Re 105.3(4) . . ?
C20 N2 Re 114.1(4) . . ?
N1 C1 C2 109.6(6) . . ?
N2 C2 C1 114.2(6) . . ?
N2 C3 C4 109.1(6) . . ?
O2 C4 C5 111.3(7) . . ?
O2 C4 C3 107.2(6) . . ?
C5 C4 C3 111.4(7) . . ?
C7 C6 N1 110.0(6) . . ?
O1 C7 C6 109.1(6) . . ?
O1 C7 C8 109.2(7) . . ?
C6 C7 C8 112.3(7) . . ?
N1 C9 C10 113.2(6) . . ?
C11 C10 C14 109.5(8) . . ?
C11 C10 C9 125.7(8) . . ?
C14 C10 C9 124.8(8) . . ?
C11 C10 Fe1 70.8(5) . . ?
C14 C10 Fe1 69.5(5) . . ?
C9 C10 Fe1 126.0(6) . . ?
C10 C11 C12 109.1(10) . . ?
C10 C11 Fe1 70.1(6) . . ?
C12 C11 Fe1 69.1(7) . . ?
C13 C12 C11 107.0(10) . . ?
C13 C12 Fe1 71.2(8) . . ?
C11 C12 Fe1 69.6(6) . . ?
C12 C13 C14 108.9(11) . . ?
C12 C13 Fe1 69.3(8) . . ?
C14 C13 Fe1 68.1(6) . . ?
C10 C14 C13 105.4(10) . . ?
C10 C14 Fe1 69.6(5) . . ?
C13 C14 Fe1 70.1(6) . . ?
C16 C15 C19 105.9(13) . . ?
C16 C15 Fe1 70.4(9) . . ?
C19 C15 Fe1 69.3(8) . . ?
C17 C16 C15 111.2(14) . . ?
C17 C16 Fe1 71.7(8) . . ?
C15 C16 Fe1 70.6(8) . . ?
C16 C17 C18 108.3(13) . . ?
C16 C17 Fe1 70.5(7) . . ?
C18 C17 Fe1 69.3(7) . . ?
C19 C18 C17 107.7(14) . . ?
C19 C18 Fe1 70.3(8) . . ?
C17 C18 Fe1 70.9(7) . . ?
C18 C19 C15 106.9(13) . . ?
C18 C19 Fe1 70.1(8) . . ?
C15 C19 Fe1 69.7(8) . . ?
C21 C20 N2 113.6(6) . . ?
C25 C21 C22 107.6(9) . . ?
C25 C21 C20 124.7(9) . . ?
C22 C21 C20 127.6(8) . . ?
C25 C21 Fe2 68.3(5) . . ?
C22 C21 Fe2 68.7(5) . . ?
C20 C21 Fe2 125.2(6) . . ?
C23 C22 C21 107.1(10) . . ?
C23 C22 Fe2 69.6(7) . . ?
C21 C22 Fe2 69.2(5) . . ?
C22 C23 C24 110.1(10) . . ?
C22 C23 Fe2 70.6(6) . . ?
C24 C23 Fe2 69.2(7) . . ?
C23 C24 C25 107.7(10) . . ?
C23 C24 Fe2 70.0(7) . . ?
C25 C24 Fe2 68.8(6) . . ?
C21 C25 C24 107.4(11) . . ?
C21 C25 Fe2 70.9(5) . . ?
C24 C25 Fe2 69.1(6) . . ?
C30 C26 C27 109.2(13) . . ?
C30 C26 Fe2 71.3(8) . . ?
C27 C26 Fe2 70.4(7) . . ?
C28 C27 C26 105.3(14) . . ?
C28 C27 Fe2 70.3(9) . . ?
C26 C27 Fe2 66.2(8) . . ?
C27 C28 C29 110.5(13) . . ?
C27 C28 Fe2 73.0(8) . . ?
C29 C28 Fe2 67.6(8) . . ?
C30 C29 C28 106.5(16) . . ?
C30 C29 Fe2 70.8(7) . . ?
C28 C29 Fe2 69.4(8) . . ?
C26 C30 C29 108.5(16) . . ?
C26 C30 Fe2 69.7(7) . . ?
C29 C30 Fe2 69.4(8) . . ?
C32 C31 C36 119.0(8) . . ?
C32 C31 P1 121.2(6) . . ?
C36 C31 P1 119.0(6) . . ?
C33 C32 C31 122.9(10) . . ?
C34 C33 C32 118.6(13) . . ?
C33 C34 C35 120.4(11) . . ?
C34 C35 C36 120.2(11) . . ?
C31 C36 C35 118.7(10) . . ?
C38 C37 C42 117.3(7) . . ?
C38 C37 P1 121.7(6) . . ?
C42 C37 P1 121.0(6) . . ?
C39 C38 C37 120.3(8) . . ?
C40 C39 C38 122.7(9) . . ?
C39 C40 C41 119.0(8) . . ?
C42 C41 C40 120.0(8) . . ?
C41 C42 C37 120.6(8) . . ?
C44 C43 C48 119.4(8) . . ?
C44 C43 P1 120.4(6) . . ?
C48 C43 P1 120.2(7) . . ?
C43 C44 C45 120.1(9) . . ?
C46 C45 C44 118.8(10) . . ?
C45 C46 C47 121.9(10) . . ?
C48 C47 C46 118.7(10) . . ?
C47 C48 C43 121.0(10) . . ?
F1 P2 F4 97.5(9) . . ?
F1 P2 F5 91.7(7) . . ?
F4 P2 F5 87.3(7) . . ?
F1 P2 F6 84.2(10) . . ?
F4 P2 F6 178.2(9) . . ?
F5 P2 F6 91.9(8) . . ?
F1 P2 F3 92.7(8) . . ?
F4 P2 F3 94.4(8) . . ?
F5 P2 F3 175.1(9) . . ?
F6 P2 F3 86.3(9) . . ?
F1 P2 F2 175.6(8) . . ?
F4 P2 F2 85.5(7) . . ?
F5 P2 F2 85.1(6) . . ?
F6 P2 F2 92.8(9) . . ?
F3 P2 F2 90.4(7) . . ?

loop_
_geom_bond_atom_site_label_1
_geom_bond_atom_site_label_2
_geom_bond_distance
_geom_bond_site_symmetry_2
_geom_bond_publ_flag
Re O3 1.714(5) . ?
Re O1 1.922(6) . ?
Re O2 1.930(5) . ?
Re N1 2.176(6) . ?
Re N2 2.293(6) . ?
Re P1 2.4710(18) . ?
Fe1 C19 2.011(12) . ?
Fe1 C18 2.009(13) . ?
Fe1 C16 2.014(12) . ?
Fe1 C15 2.016(13) . ?
Fe1 C14 2.022(10) . ?
Fe1 C12 2.025(13) . ?
Fe1 C10 2.023(9) . ?
Fe1 C17 2.028(11) . ?
Fe1 C11 2.032(9) . ?
Fe1 C13 2.049(13) . ?
Fe2 C25 2.007(9) . ?
Fe2 C24 2.011(11) . ?
Fe2 C23 2.022(11) . ?
Fe2 C29 2.031(14) . ?
Fe2 C26 2.028(13) . ?
Fe2 C22 2.034(11) . ?
Fe2 C21 2.041(8) . ?
Fe2 C30 2.049(11) . ?
Fe2 C28 2.056(14) . ?
Fe2 C27 2.088(13) . ?
P1 C37 1.806(8) . ?
P1 C31 1.828(8) . ?
P1 C43 1.847(8) . ?
O1 C7 1.447(10) . ?
O2 C4 1.444(9) . ?
N1 C1 1.502(10) . ?
N1 C6 1.502(11) . ?
N1 C9 1.527(10) . ?
N2 C3 1.505(10) . ?
N2 C2 1.511(9) . ?
N2 C20 1.516(11) . ?
C1 C2 1.528(12) . ?
C3 C4 1.538(11) . ?
C4 C5 1.514(12) . ?
C6 C7 1.500(12) . ?
C7 C8 1.506(14) . ?
C9 C10 1.530(11) . ?
C10 C11 1.359(13) . ?
C10 C14 1.415(13) . ?
C11 C12 1.432(16) . ?
C12 C13 1.38(2) . ?
C13 C14 1.450(15) . ?
C15 C16 1.34(2) . ?
C15 C19 1.41(2) . ?
C16 C17 1.31(2) . ?
C17 C18 1.373(19) . ?
C18 C19 1.359(19) . ?
C20 C21 1.489(12) . ?
C21 C25 1.412(13) . ?
C21 C22 1.465(14) . ?
C22 C23 1.382(16) . ?
C23 C24 1.41(2) . ?
C24 C25 1.442(17) . ?
C26 C30 1.36(2) . ?
C26 C27 1.52(2) . ?
C27 C28 1.305(19) . ?
C28 C29 1.50(3) . ?
C29 C30 1.39(2) . ?
C31 C32 1.384(12) . ?
C31 C36 1.376(13) . ?
C32 C33 1.367(15) . ?
C33 C34 1.36(2) . ?
C34 C35 1.40(2) . ?
C35 C36 1.406(17) . ?
C37 C38 1.402(12) . ?
C37 C42 1.426(11) . ?
C38 C39 1.363(13) . ?
C39 C40 1.351(15) . ?
C40 C41 1.405(14) . ?
C41 C42 1.373(12) . ?
C43 C44 1.384(12) . ?
C43 C48 1.407(12) . ?
C44 C45 1.401(14) . ?
C45 C46 1.367(19) . ?
C46 C47 1.404(19) . ?
C47 C48 1.356(15) . ?
P2 F1 1.527(11) . ?
P2 F4 1.556(11) . ?
P2 F5 1.572(7) . ?
P2 F6 1.572(10) . ?
P2 F3 1.600(9) . ?
P2 F2 1.691(9) . ?
